data_7207248
loop_
_publ_author_name
'Berger, Ricarda'
'Hauser, J\"urg'
'Labat, Ga\"el'
'Weber, Edwin'
'Hulliger, J\"urg'

_publ_section_title
;
 New symmetrically substituted 1,3,5-triazines as host compounds for
 channel-type inclusion formation
;
_journal_issue 3
_journal_name_full CrystEngComm
_journal_page_first 768
_journal_paper_doi 10.1039/c2ce06034e
_journal_volume 14
_journal_year 2012
_chemical_formula_moiety '5.49(C7 H8), C39 H24 Br3 N3'
_chemical_formula_sum 'C43.8 H29.49 Br3 N3'
_chemical_formula_weight 837.54
_chemical_name_systematic
;
?
;
_space_group_IT_number 15
_symmetry_cell_setting monoclinic
_symmetry_space_group_name_Hall '-I 2ya'
_symmetry_space_group_name_H-M 'I 1 2/a 1'
_atom_sites_solution_hydrogens geom
_atom_sites_solution_primary direct
_atom_sites_solution_secondary difmap
_audit_creation_method SHELXL-97
_cell_angle_alpha 90.00
_cell_angle_beta 104.3980(10)
_cell_angle_gamma 90.00
_cell_formula_units_Z 8
_cell_length_a 39.8459(11)
_cell_length_b 3.84340(10)
_cell_length_c 46.6728(18)
_cell_measurement_reflns_used 8056
_cell_measurement_temperature 90(2)
_cell_measurement_theta_max 27.997
_cell_measurement_theta_min 2.304
_cell_volume 6923.2(4)
_computing_cell_refinement 'SAINT V7.68A (Bruker AXS, 2009)'
_computing_data_collection 'APEX2 v2010.3-0 (Bruker AXS, 2009)'
_computing_data_reduction 'SAINT V7.68A (Bruker AXS, 2009)'
_computing_structure_refinement 'SHELXL-97 (Sheldrick, 2008)'
_computing_structure_solution 'SHELXS-97 (Sheldrick, 2008)'
_diffrn_ambient_temperature 90(2)
_diffrn_detector_area_resol_mean 8.3333
_diffrn_measured_fraction_theta_full 0.997
_diffrn_measured_fraction_theta_max 0.978
_diffrn_measurement_device_type 'Bruker APEXII CCD diffractometer'
_diffrn_measurement_method rotation
_diffrn_radiation_monochromator graphite
_diffrn_radiation_source 'fine-focus sealed tube'
_diffrn_radiation_type MoK\a
_diffrn_radiation_wavelength 0.71073
_diffrn_reflns_av_R_equivalents 0.0407
_diffrn_reflns_av_sigmaI/netI 0.0475
_diffrn_reflns_limit_h_max 51
_diffrn_reflns_limit_h_min -53
_diffrn_reflns_limit_k_max 4
_diffrn_reflns_limit_k_min -5
_diffrn_reflns_limit_l_max 58
_diffrn_reflns_limit_l_min -62
_diffrn_reflns_number 31239
_diffrn_reflns_theta_full 27.00
_diffrn_reflns_theta_max 28.57
_diffrn_reflns_theta_min 1.55
_exptl_absorpt_coefficient_mu 3.534
_exptl_absorpt_correction_T_max 0.9281
_exptl_absorpt_correction_T_min 0.7137
_exptl_absorpt_correction_type multi-scan
_exptl_absorpt_process_details 'SADABS V2008/1 (Bruker AXS)'
_exptl_crystal_colour colorless
_exptl_crystal_density_diffrn 1.607
_exptl_crystal_density_method 'not measured'
_exptl_crystal_description plate
_exptl_crystal_F_000 3346
_exptl_crystal_size_max 0.31
_exptl_crystal_size_mid 0.12
_exptl_crystal_size_min 0.05
_refine_diff_density_max 1.130
_refine_diff_density_min -2.058
_refine_diff_density_rms 0.128
_refine_ls_extinction_method none
_refine_ls_goodness_of_fit_ref 1.028
_refine_ls_hydrogen_treatment constr
_refine_ls_matrix_type full
_refine_ls_number_parameters 474
_refine_ls_number_reflns 8626
_refine_ls_number_restraints 57
_refine_ls_restrained_S_all 1.025
_refine_ls_R_factor_all 0.0881
_refine_ls_R_factor_gt 0.0581
_refine_ls_shift/su_max 0.004
_refine_ls_shift/su_mean 0.000
_refine_ls_structure_factor_coef Fsqd
_refine_ls_weighting_details 'calc w=1/[\s^2^(Fo^2^)+(0.0703P)^2^+58.9159P] where P=(Fo^2^+2Fc^2^)/3'
_refine_ls_weighting_scheme calc
_refine_ls_wR_factor_gt 0.1421
_refine_ls_wR_factor_ref 0.1567
_reflns_number_gt 6175
_reflns_number_total 8626
_reflns_threshold_expression >2\s(I)
_cod_data_source_file c2ce06034e.txt
_cod_data_source_block 10rb002
_cod_original_sg_symbol_H-M 'I 2/a'
_cod_original_formula_sum 'C43.80 H29.49 Br3 N3'
_cod_database_code 7207248

loop_
_symmetry_equiv_pos_as_xyz
'x, y, z'
'-x+1/2, y, -z'
'x+1/2, y+1/2, z+1/2'
'-x+1, y+1/2, -z+1/2'
'-x, -y, -z'
'x-1/2, -y, z'
'-x+1/2, -y+1/2, -z+1/2'
'x, -y+1/2, z+1/2'

loop_
_atom_site_label
_atom_site_type_symbol
_atom_site_fract_x
_atom_site_fract_y
_atom_site_fract_z
_atom_site_U_iso_or_equiv
_atom_site_adp_type
_atom_site_occupancy
_atom_site_symmetry_multiplicity
_atom_site_calc_flag
_atom_site_refinement_flags
_atom_site_disorder_assembly
_atom_site_disorder_group
C1 C 0.42720(10) 0.7885(10) 0.38062(8) 0.0142(7) Uani 1 1 d . . .
N1 N 0.43177(8) 0.6332(9) 0.35605(7) 0.0149(7) Uani 1 1 d . . .
C2 C 0.40290(10) 0.5496(10) 0.33573(8) 0.0137(7) Uani 1 1 d . . .
N2 N 0.37045(8) 0.6038(9) 0.33836(7) 0.0157(7) Uani 1 1 d . . .
C3 C 0.36862(10) 0.7498(10) 0.36413(8) 0.0147(7) Uani 1 1 d . . .
N3 N 0.39590(8) 0.8510(9) 0.38559(7) 0.0153(7) Uani 1 1 d . . .
C11 C 0.45845(9) 0.8928(10) 0.40290(8) 0.0131(7) Uani 1 1 d . . .
C12 C 0.49109(10) 0.8120(10) 0.39874(8) 0.0145(8) Uani 1 1 d . . .
H12 H 0.4929 0.6906 0.3814 0.017 Uiso 1 1 calc R . .
C13 C 0.52065(10) 0.9065(11) 0.41943(8) 0.0148(8) Uani 1 1 d . . .
H13 H 0.5426 0.8450 0.4164 0.018 Uiso 1 1 calc R . .
C14 C 0.51915(10) 1.0919(11) 0.44498(8) 0.0155(8) Uani 1 1 d . . .
C15 C 0.48630(10) 1.1734(10) 0.44877(8) 0.0154(8) Uani 1 1 d . . .
H15 H 0.4845 1.2995 0.4658 0.018 Uiso 1 1 calc R . .
C16 C 0.45654(10) 1.0751(11) 0.42834(8) 0.0159(8) Uani 1 1 d . . .
H16 H 0.4346 1.1317 0.4316 0.019 Uiso 1 1 calc R . .
C17 C 0.55128(10) 1.2011(10) 0.46642(8) 0.0164(8) Uani 1 1 d . . .
C18 C 0.58116(11) 1.2835(11) 0.45724(9) 0.0203(9) Uani 1 1 d . . .
H18 H 0.5808 1.2658 0.4369 0.024 Uiso 1 1 calc R . .
C19 C 0.61120(11) 1.3903(12) 0.47716(10) 0.0257(10) Uani 1 1 d . . .
H19 H 0.6314 1.4433 0.4707 0.031 Uiso 1 1 calc R . .
C20 C 0.61110(12) 1.4181(12) 0.50665(10) 0.0280(10) Uani 1 1 d . . .
C21 C 0.58253(13) 1.3415(12) 0.51668(10) 0.0286(11) Uani 1 1 d . . .
H21 H 0.5831 1.3643 0.5371 0.034 Uiso 1 1 calc R . .
C22 C 0.55273(11) 1.2300(11) 0.49662(8) 0.0212(9) Uani 1 1 d . . .
H22 H 0.5329 1.1720 0.5035 0.025 Uiso 1 1 calc R . .
Br1 Br 0.651727(17) 1.57246(16) 0.533784(14) 0.0565(2) Uani 1 1 d . . .
C31 C 0.40775(10) 0.4012(11) 0.30765(8) 0.0152(8) Uani 1 1 d . . .
C32 C 0.38109(10) 0.4033(11) 0.28201(8) 0.0179(8) Uani 1 1 d . . .
H32 H 0.3586 0.4786 0.2828 0.021 Uiso 1 1 calc R . .
C33 C 0.38697(10) 0.2969(11) 0.25539(8) 0.0183(8) Uani 1 1 d . . .
H33 H 0.3687 0.3060 0.2379 0.022 Uiso 1 1 calc R . .
C34 C 0.41985(10) 0.1752(10) 0.25396(8) 0.0147(8) Uani 1 1 d . . .
C35 C 0.44585(10) 0.1583(10) 0.28016(8) 0.0152(8) Uani 1 1 d . . .
H35 H 0.4679 0.0662 0.2798 0.018 Uiso 1 1 calc R . .
C36 C 0.44018(10) 0.2734(11) 0.30669(8) 0.0162(8) Uani 1 1 d . . .
H36 H 0.4584 0.2652 0.3242 0.019 Uiso 1 1 calc R . .
C37 C 0.42739(10) 0.0774(11) 0.22535(8) 0.0151(8) Uani 1 1 d . . .
C38 C 0.40296(10) -0.0839(11) 0.20272(8) 0.0154(8) Uani 1 1 d . . .
H38 H 0.3805 -0.1320 0.2054 0.018 Uiso 1 1 calc R . .
C39 C 0.41076(10) -0.1756(10) 0.17635(8) 0.0150(8) Uani 1 1 d . . .
H39 H 0.3939 -0.2843 0.1609 0.018 Uiso 1 1 calc R . .
C40 C 0.44396(10) -0.1043(11) 0.17299(8) 0.0145(8) Uani 1 1 d . . .
C41 C 0.46828(10) 0.0604(11) 0.19462(8) 0.0154(8) Uani 1 1 d . . .
H41 H 0.4905 0.1117 0.1917 0.018 Uiso 1 1 calc R . .
C42 C 0.46005(10) 0.1518(10) 0.22085(8) 0.0146(8) Uani 1 1 d . . .
H42 H 0.4768 0.2663 0.2359 0.017 Uiso 1 1 calc R . .
Br2 Br 0.456009(11) -0.24652(12) 0.138206(8) 0.02236(11) Uani 1 1 d . . .
C51 C 0.33388(10) 0.8092(10) 0.36906(8) 0.0149(8) Uani 1 1 d . . .
C52 C 0.33035(10) 0.9471(11) 0.39578(8) 0.0170(8) Uani 1 1 d . . .
H52 H 0.3504 1.0056 0.4108 0.020 Uiso 1 1 calc R . .
C53 C 0.29795(10) 0.9994(11) 0.40060(8) 0.0177(8) Uani 1 1 d . . .
H53 H 0.2960 1.0937 0.4189 0.021 Uiso 1 1 calc R . .
C54 C 0.26799(9) 0.9155(11) 0.37890(8) 0.0145(8) Uani 1 1 d . . .
C55 C 0.27156(10) 0.7769(12) 0.35239(9) 0.0202(8) Uani 1 1 d . . .
H55 H 0.2514 0.7213 0.3373 0.024 Uiso 1 1 calc R . .
C56 C 0.30408(10) 0.7180(11) 0.34743(9) 0.0189(8) Uani 1 1 d . . .
H56 H 0.3061 0.6159 0.3294 0.023 Uiso 1 1 calc R . .
C57 C 0.23332(10) 0.9858(11) 0.38430(8) 0.0161(8) Uani 1 1 d . . .
C58 C 0.22730(10) 0.9334(11) 0.41215(9) 0.0194(8) Uani 1 1 d . . .
H58 H 0.2454 0.8438 0.4276 0.023 Uiso 1 1 calc R . .
C59 C 0.19552(10) 1.0090(12) 0.41777(9) 0.0209(9) Uani 1 1 d . . .
H59 H 0.1917 0.9690 0.4368 0.025 Uiso 1 1 calc R . .
C60 C 0.16953(10) 1.1435(11) 0.39522(10) 0.0199(9) Uani 1 1 d . . .
C61 C 0.17435(10) 1.1911(11) 0.36704(9) 0.0197(9) Uani 1 1 d . . .
H61 H 0.1560 1.2758 0.3515 0.024 Uiso 1 1 calc R . .
C62 C 0.20622(10) 1.1134(12) 0.36188(9) 0.0202(9) Uani 1 1 d . . .
H62 H 0.2097 1.1477 0.3427 0.024 Uiso 1 1 calc R . .
Br3 Br 0.126763(11) 1.27086(14) 0.402484(12) 0.03389(13) Uani 1 1 d . . .
C81 C 0.2670(2) 0.1551(18) 0.2411(2) 0.067(2) Uiso 0.393(5) 1 d PD A -1
C82 C 0.2686(2) 0.157(2) 0.2707(2) 0.067(2) Uiso 0.393(5) 1 d PD A -1
H82 H 0.2887 0.0703 0.2844 0.080 Uiso 0.393(5) 1 calc PR A -1
C83 C 0.2414(3) 0.284(3) 0.2808(3) 0.067(2) Uiso 0.393(5) 1 d PD A -1
H83 H 0.2426 0.2850 0.3014 0.080 Uiso 0.393(5) 1 calc PR A -1
C84 C 0.2122(3) 0.410(3) 0.2607(3) 0.067(2) Uiso 0.393(5) 1 d PD A -1
H84 H 0.1935 0.4967 0.2679 0.080 Uiso 0.393(5) 1 calc PR A -1
C85 C 0.2096(3) 0.412(3) 0.2309(3) 0.067(2) Uiso 0.393(5) 1 d PD A -1
H85 H 0.1896 0.4973 0.2172 0.080 Uiso 0.393(5) 1 calc PR A -1
C86 C 0.2379(3) 0.282(3) 0.2216(3) 0.067(2) Uiso 0.393(5) 1 d PD A -1
H86 H 0.2370 0.2815 0.2011 0.080 Uiso 0.393(5) 1 calc PR A -1
C87 C 0.2963(3) 0.018(3) 0.2292(3) 0.067(2) Uiso 0.393(5) 1 d PD A -1
H87A H 0.3152 -0.0627 0.2456 0.100 Uiso 0.393(5) 1 calc PR A -1
H87B H 0.3049 0.2031 0.2185 0.100 Uiso 0.393(5) 1 calc PR A -1
H87C H 0.2880 -0.1770 0.2157 0.100 Uiso 0.393(5) 1 calc PR A -1
C71A C 0.2515(4) 0.019(3) 0.49937(16) 0.050(2) Uiso 0.173(4) 1 d PD B -1
C72A C 0.2245(4) 0.206(4) 0.50510(18) 0.050(2) Uiso 0.173(4) 1 d PD B -1
H72A H 0.2053 0.0884 0.5093 0.060 Uiso 0.173(4) 1 calc PR B -1
C73A C 0.2253(4) 0.566(4) 0.5047(3) 0.050(2) Uiso 0.173(4) 1 d PD B -1
H73A H 0.2066 0.6941 0.5087 0.060 Uiso 0.173(4) 1 calc PR B -1
C74A C 0.2529(5) 0.742(4) 0.4987(4) 0.050(2) Uiso 0.173(4) 1 d PD B -1
H74A H 0.2533 0.9887 0.4985 0.060 Uiso 0.173(4) 1 calc PR B -1
C75A C 0.2798(5) 0.551(4) 0.4929(4) 0.050(2) Uiso 0.173(4) 1 d PD B -1
H75A H 0.2990 0.6685 0.4887 0.060 Uiso 0.173(4) 1 calc PR B -1
C76A C 0.2792(4) 0.191(4) 0.4933(3) 0.050(2) Uiso 0.173(4) 1 d PD B -1
H76A H 0.2979 0.0621 0.4894 0.060 Uiso 0.173(4) 1 calc PR B -1
C77A C 0.2506(9) -0.375(3) 0.4998(4) 0.050(2) Uiso 0.173(4) 2 d SPD B -1
H77A H 0.2293 -0.4532 0.5045 0.075 Uiso 0.173(4) 1 calc PR B -1
H77B H 0.2707 -0.4620 0.5147 0.075 Uiso 0.173(4) 1 calc PR B -1
H77C H 0.2514 -0.4643 0.4803 0.075 Uiso 0.173(4) 1 calc PR B -1
C71B C 0.2472(4) 0.912(3) 0.50005(13) 0.050(2) Uiso 0.120(4) 1 d PD C -2
C72B C 0.2170(4) 0.741(4) 0.50033(14) 0.050(2) Uiso 0.120(4) 1 d PD C -2
H72B H 0.1967 0.8704 0.5005 0.060 Uiso 0.120(4) 1 calc PR C -2
C73B C 0.2159(4) 0.381(4) 0.5003(3) 0.050(2) Uiso 0.120(4) 1 d PD C -2
H73B H 0.1950 0.2643 0.5005 0.060 Uiso 0.120(4) 1 calc PR C -2
C74B C 0.2452(5) 0.190(4) 0.5000(4) 0.050(2) Uiso 0.120(4) 1 d PD C -2
H74B H 0.2446 -0.0570 0.5001 0.060 Uiso 0.120(4) 1 calc PR C -2
C75B C 0.2754(5) 0.363(4) 0.4998(4) 0.050(2) Uiso 0.120(4) 1 d PD C -2
H75B H 0.2957 0.2343 0.4996 0.060 Uiso 0.120(4) 1 calc PR C -2
C76B C 0.2765(4) 0.723(5) 0.4998(3) 0.050(2) Uiso 0.120(4) 1 d PD C -2
H76B H 0.2974 0.8394 0.4996 0.060 Uiso 0.120(4) 1 calc PR C -2
C77B C 0.2486(10) 1.305(4) 0.5001(3) 0.050(2) Uiso 0.120(4) 1 d PD C -2
H77D H 0.2717 1.3816 0.4992 0.075 Uiso 0.120(4) 1 calc PR C -2
H77E H 0.2434 1.3939 0.5182 0.075 Uiso 0.120(4) 1 calc PR C -2
H77F H 0.2314 1.3946 0.4828 0.075 Uiso 0.120(4) 1 calc PR C -2

loop_
_atom_site_aniso_label
_atom_site_aniso_U_11
_atom_site_aniso_U_22
_atom_site_aniso_U_33
_atom_site_aniso_U_23
_atom_site_aniso_U_13
_atom_site_aniso_U_12
C1 0.0212(17) 0.0075(18) 0.0145(16) 0.0028(14) 0.0056(14) 0.0043(15)
N1 0.0190(15) 0.0132(16) 0.0133(14) 0.0026(13) 0.0056(12) 0.0007(13)
C2 0.0198(17) 0.0094(18) 0.0133(16) 0.0031(14) 0.0070(14) 0.0016(15)
N2 0.0205(16) 0.0136(17) 0.0148(15) 0.0019(13) 0.0076(12) 0.0009(14)
C3 0.0188(17) 0.0106(18) 0.0159(16) 0.0021(16) 0.0063(14) 0.0007(16)
N3 0.0189(15) 0.0141(17) 0.0139(14) 0.0012(13) 0.0062(12) -0.0004(13)
C11 0.0185(17) 0.0107(18) 0.0116(16) 0.0025(14) 0.0067(14) 0.0019(15)
C12 0.0221(18) 0.0107(19) 0.0122(16) 0.0012(14) 0.0071(14) 0.0036(15)
C13 0.0164(17) 0.015(2) 0.0147(17) 0.0010(15) 0.0067(14) 0.0023(15)
C14 0.0231(19) 0.0116(19) 0.0117(16) 0.0033(15) 0.0042(14) 0.0008(16)
C15 0.0239(19) 0.0106(19) 0.0129(16) -0.0006(14) 0.0069(14) -0.0007(15)
C16 0.0195(18) 0.015(2) 0.0162(17) 0.0014(15) 0.0093(14) -0.0003(16)
C17 0.0256(19) 0.0086(19) 0.0138(17) 0.0013(14) 0.0025(15) 0.0022(15)
C18 0.0248(19) 0.016(2) 0.0178(18) 0.0003(16) 0.0011(15) 0.0024(17)
C19 0.022(2) 0.018(2) 0.032(2) 0.0039(19) -0.0036(17) 0.0001(18)
C20 0.034(2) 0.015(2) 0.024(2) -0.0011(18) -0.0137(18) -0.0014(19)
C21 0.044(3) 0.019(2) 0.0169(19) -0.0028(17) -0.0025(18) 0.001(2)
C22 0.032(2) 0.017(2) 0.0149(17) 0.0004(17) 0.0044(16) 0.0010(18)
Br1 0.0653(4) 0.0303(3) 0.0500(3) -0.0033(3) -0.0305(3) -0.0042(3)
C31 0.0213(18) 0.0132(19) 0.0128(16) 0.0018(15) 0.0075(14) 0.0008(16)
C32 0.0170(17) 0.020(2) 0.0187(18) -0.0026(17) 0.0076(15) 0.0013(16)
C33 0.0191(18) 0.021(2) 0.0140(17) -0.0005(16) 0.0021(14) 0.0009(16)
C34 0.0206(18) 0.0103(19) 0.0148(17) 0.0009(14) 0.0071(14) 0.0006(15)
C35 0.0171(17) 0.0145(19) 0.0145(17) 0.0019(14) 0.0048(14) 0.0037(15)
C36 0.0195(17) 0.015(2) 0.0139(16) -0.0001(16) 0.0036(14) 0.0005(16)
C37 0.0185(17) 0.0135(19) 0.0124(16) 0.0001(15) 0.0022(14) 0.0033(16)
C38 0.0163(17) 0.015(2) 0.0147(17) 0.0010(15) 0.0046(14) 0.0008(15)
C39 0.0183(17) 0.0119(19) 0.0138(16) 0.0010(14) 0.0020(14) 0.0013(15)
C40 0.0207(18) 0.0129(19) 0.0109(16) -0.0007(15) 0.0057(14) 0.0030(15)
C41 0.0166(17) 0.015(2) 0.0147(17) 0.0006(15) 0.0048(14) 0.0015(15)
C42 0.0196(18) 0.0115(18) 0.0113(16) -0.0016(14) 0.0015(14) 0.0005(15)
Br2 0.0277(2) 0.0230(2) 0.01764(18) -0.00241(17) 0.00806(15) -0.00140(18)
C51 0.0176(17) 0.0110(19) 0.0172(17) 0.0022(15) 0.0063(14) 0.0021(15)
C52 0.0194(18) 0.017(2) 0.0140(17) -0.0021(16) 0.0031(14) 0.0001(16)
C53 0.0194(18) 0.019(2) 0.0149(17) -0.0046(16) 0.0051(14) -0.0005(16)
C54 0.0166(17) 0.0114(19) 0.0157(17) -0.0001(15) 0.0045(14) -0.0002(15)
C55 0.0189(18) 0.021(2) 0.0192(18) -0.0028(17) 0.0022(15) -0.0004(17)
C56 0.0223(18) 0.018(2) 0.0160(17) -0.0034(16) 0.0042(15) 0.0007(17)
C57 0.0182(18) 0.013(2) 0.0166(17) -0.0030(15) 0.0043(14) -0.0026(15)
C58 0.0191(18) 0.019(2) 0.0213(19) -0.0027(17) 0.0071(15) 0.0013(17)
C59 0.0216(19) 0.022(2) 0.0215(19) -0.0029(17) 0.0092(16) -0.0002(17)
C60 0.0149(17) 0.014(2) 0.032(2) -0.0071(17) 0.0076(16) -0.0014(15)
C61 0.0160(17) 0.015(2) 0.027(2) -0.0003(16) 0.0027(15) 0.0004(15)
C62 0.0218(19) 0.018(2) 0.0206(19) 0.0007(17) 0.0054(16) -0.0004(17)
Br3 0.0243(2) 0.0318(3) 0.0485(3) -0.0052(2) 0.0144(2) 0.0005(2)

loop_
_atom_type_symbol
_atom_type_description
_atom_type_scat_dispersion_real
_atom_type_scat_dispersion_imag
_atom_type_scat_source
C C 0.0033 0.0016 'International Tables Vol C Tables 4.2.6.8 and 6.1.1.4'
H H 0.0000 0.0000 'International Tables Vol C Tables 4.2.6.8 and 6.1.1.4'
N N 0.0061 0.0033 'International Tables Vol C Tables 4.2.6.8 and 6.1.1.4'
Br Br -0.2901 2.4595 'International Tables Vol C Tables 4.2.6.8 and 6.1.1.4'

loop_
_geom_angle_atom_site_label_1
_geom_angle_atom_site_label_2
_geom_angle_atom_site_label_3
_geom_angle
N1 C1 N3 123.6(3)
N1 C1 C11 117.1(3)
N3 C1 C11 119.3(3)
C2 N1 C1 115.9(3)
N1 C2 N2 125.1(3)
N1 C2 C31 116.2(3)
N2 C2 C31 118.6(3)
C2 N2 C3 114.4(3)
N3 C3 N2 125.1(3)
N3 C3 C51 117.2(3)
N2 C3 C51 117.7(3)
C3 N3 C1 115.7(3)
C12 C11 C16 118.6(3)
C12 C11 C1 119.8(3)
C16 C11 C1 121.6(3)
C13 C12 C11 120.6(3)
C13 C12 H12 119.7
C11 C12 H12 119.7
C12 C13 C14 121.4(4)
C12 C13 H13 119.3
C14 C13 H13 119.3
C15 C14 C13 117.4(3)
C15 C14 C17 122.1(3)
C13 C14 C17 120.5(3)
C16 C15 C14 121.5(4)
C16 C15 H15 119.3
C14 C15 H15 119.3
C15 C16 C11 120.4(4)
C15 C16 H16 119.8
C11 C16 H16 119.8
C18 C17 C22 117.7(4)
C18 C17 C14 121.1(3)
C22 C17 C14 121.1(4)
C19 C18 C17 121.4(4)
C19 C18 H18 119.3
C17 C18 H18 119.3
C20 C19 C18 118.5(4)
C20 C19 H19 120.8
C18 C19 H19 120.8
C21 C20 C19 122.3(4)
C21 C20 Br1 119.1(3)
C19 C20 Br1 118.6(4)
C20 C21 C22 118.8(4)
C20 C21 H21 120.6
C22 C21 H21 120.6
C21 C22 C17 121.3(4)
C21 C22 H22 119.4
C17 C22 H22 119.4
C32 C31 C36 119.4(3)
C32 C31 C2 121.2(3)
C36 C31 C2 119.3(3)
C33 C32 C31 120.6(4)
C33 C32 H32 119.7
C31 C32 H32 119.7
C32 C33 C34 120.5(3)
C32 C33 H33 119.7
C34 C33 H33 119.7
C35 C34 C33 118.1(3)
C35 C34 C37 120.2(3)
C33 C34 C37 121.6(3)
C36 C35 C34 121.2(4)
C36 C35 H35 119.4
C34 C35 H35 119.4
C35 C36 C31 120.0(3)
C35 C36 H36 120.0
C31 C36 H36 120.0
C38 C37 C42 118.6(3)
C38 C37 C34 122.3(3)
C42 C37 C34 119.1(3)
C39 C38 C37 121.2(4)
C39 C38 H38 119.4
C37 C38 H38 119.4
C38 C39 C40 118.5(3)
C38 C39 H39 120.8
C40 C39 H39 120.8
C41 C40 C39 121.6(3)
C41 C40 Br2 119.0(3)
C39 C40 Br2 119.4(3)
C40 C41 C42 119.2(4)
C40 C41 H41 120.4
C42 C41 H41 120.4
C41 C42 C37 120.9(3)
C41 C42 H42 119.6
C37 C42 H42 119.6
C52 C51 C56 119.0(4)
C52 C51 C3 120.4(3)
C56 C51 C3 120.6(3)
C53 C52 C51 120.5(4)
C53 C52 H52 119.7
C51 C52 H52 119.7
C52 C53 C54 120.9(4)
C52 C53 H53 119.5
C54 C53 H53 119.5
C55 C54 C53 118.5(4)
C55 C54 C57 121.7(3)
C53 C54 C57 119.8(3)
C54 C55 C56 121.2(4)
C54 C55 H55 119.4
C56 C55 H55 119.4
C55 C56 C51 119.9(4)
C55 C56 H56 120.1
C51 C56 H56 120.1
C62 C57 C58 118.1(4)
C62 C57 C54 121.0(4)
C58 C57 C54 120.9(3)
C59 C58 C57 121.6(4)
C59 C58 H58 119.2
C57 C58 H58 119.2
C60 C59 C58 118.8(4)
C60 C59 H59 120.6
C58 C59 H59 120.6
C59 C60 C61 121.2(4)
C59 C60 Br3 120.1(3)
C61 C60 Br3 118.8(3)
C62 C61 C60 119.1(4)
C62 C61 H61 120.5
C60 C61 H61 120.5
C61 C62 C57 121.3(4)
C61 C62 H62 119.4
C57 C62 H62 119.4
C82 C81 C86 119.2(8)
C82 C81 C87 121.8(9)
C86 C81 C87 118.9(9)
C81 C82 C83 120.3(9)
C81 C82 H82 119.9
C83 C82 H82 119.9
C82 C83 C84 119.7(10)
C82 C83 H83 120.1
C84 C83 H83 120.1
C85 C84 C83 121.6(10)
C85 C84 H84 119.2
C83 C84 H84 119.2
C84 C85 C86 116.8(10)
C84 C85 H85 121.6
C86 C85 H85 121.6
C81 C86 C85 122.4(10)
C81 C86 H86 118.8
C85 C86 H86 118.8
C81 C87 H87A 109.5
C81 C87 H87B 109.5
H87A C87 H87B 109.5
C81 C87 H87C 109.5
H87A C87 H87C 109.5
H87B C87 H87C 109.5
C72A C71A C76A 119.7(9)
C72A C71A C77A 120.0(13)
C76A C71A C77A 120.3(13)
C71A C72A C73A 120.0(11)
C71A C72A H72A 120.0
C73A C72A H72A 120.0
C74A C73A C72A 121.0(11)
C74A C73A H73A 119.5
C72A C73A H73A 119.5
C73A C74A C75A 118.7(11)
C73A C74A H74A 120.7
C75A C74A H74A 120.7
C74A C75A C76A 120.7(12)
C74A C75A H75A 119.7
C76A C75A H75A 119.7
C71A C76A C75A 120.0(11)
C71A C76A H76A 120.0
C75A C76A H76A 120.0
C71A C77A H77A 109.5
C71A C77A H77B 109.5
H77A C77A H77B 109.5
C71A C77A H77C 109.5
H77A C77A H77C 109.5
H77B C77A H77C 109.5
C76B C71B C72B 119.5(10)
C76B C71B C77B 119.9(13)
C72B C71B C77B 120.6(13)
C71B C72B C73B 120.3(11)
C71B C72B H72B 119.9
C73B C72B H72B 119.9
C74B C73B C72B 120.4(12)
C74B C73B H73B 119.8
C72B C73B H73B 119.8
C75B C74B C73B 119.0(11)
C75B C74B H74B 120.5
C73B C74B H74B 120.5
C74B C75B C76B 120.6(12)
C74B C75B H75B 119.7
C76B C75B H75B 119.7
C71B C76B C75B 120.2(12)
C71B C76B H76B 119.9
C75B C76B H76B 119.9
C71B C77B H77D 109.5
C71B C77B H77E 109.5
H77D C77B H77E 109.5
C71B C77B H77F 109.5
H77D C77B H77F 109.5
H77E C77B H77F 109.5

loop_
_geom_bond_atom_site_label_1
_geom_bond_atom_site_label_2
_geom_bond_distance
C1 N1 1.345(5)
C1 N3 1.345(5)
C1 C11 1.466(5)
N1 C2 1.335(5)
C2 N2 1.345(5)
C2 C31 1.485(5)
N2 C3 1.346(5)
C3 N3 1.340(5)
C3 C51 1.477(5)
C11 C12 1.397(5)
C11 C16 1.397(5)
C12 C13 1.373(5)
C12 H12 0.9500
C13 C14 1.403(5)
C13 H13 0.9500
C14 C15 1.399(6)
C14 C17 1.476(5)
C15 C16 1.377(5)
C15 H15 0.9500
C16 H16 0.9500
C17 C18 1.398(6)
C17 C22 1.401(5)
C18 C19 1.383(6)
C18 H18 0.9500
C19 C20 1.382(6)
C19 H19 0.9500
C20 C21 1.367(7)
C20 Br1 1.886(4)
C21 C22 1.385(6)
C21 H21 0.9500
C22 H22 0.9500
C31 C32 1.389(5)
C31 C36 1.393(5)
C32 C33 1.382(5)
C32 H32 0.9500
C33 C34 1.409(5)
C33 H33 0.9500
C34 C35 1.394(5)
C34 C37 1.488(5)
C35 C36 1.386(5)
C35 H35 0.9500
C36 H36 0.9500
C37 C38 1.391(5)
C37 C42 1.398(5)
C38 C39 1.388(5)
C38 H38 0.9500
C39 C40 1.397(5)
C39 H39 0.9500
C40 C41 1.368(5)
C40 Br2 1.885(4)
C41 C42 1.389(5)
C41 H41 0.9500
C42 H42 0.9500
C51 C52 1.394(5)
C51 C56 1.399(5)
C52 C53 1.379(5)
C52 H52 0.9500
C53 C54 1.398(5)
C53 H53 0.9500
C54 C55 1.387(5)
C54 C57 1.489(5)
C55 C56 1.390(6)
C55 H55 0.9500
C56 H56 0.9500
C57 C62 1.392(5)
C57 C58 1.394(5)
C58 C59 1.387(6)
C58 H58 0.9500
C59 C60 1.380(6)
C59 H59 0.9500
C60 C61 1.388(6)
C60 Br3 1.883(4)
C61 C62 1.383(6)
C61 H61 0.9500
C62 H62 0.9500
C81 C82 1.367(8)
C81 C86 1.372(8)
C81 C87 1.510(8)
C82 C83 1.373(9)
C82 H82 0.9500
C83 C84 1.388(9)
C83 H83 0.9500
C84 C85 1.372(9)
C84 H84 0.9500
C85 C86 1.395(9)
C85 H85 0.9500
C86 H86 0.9500
C87 H87A 0.9800
C87 H87B 0.9800
C87 H87C 0.9800
C71A C72A 1.374(9)
C71A C76A 1.375(9)
C71A C77A 1.514(9)
C72A C73A 1.385(9)
C72A H72A 0.9500
C73A C74A 1.375(9)
C73A H73A 0.9500
C74A C75A 1.381(9)
C74A H74A 0.9500
C75A C76A 1.386(9)
C75A H75A 0.9500
C76A H76A 0.9500
C77A H77A 0.9800
C77A H77B 0.9800
C77A H77C 0.9800
C71B C76B 1.376(9)
C71B C72B 1.376(9)
C71B C77B 1.512(9)
C72B C73B 1.385(9)
C72B H72B 0.9500
C73B C74B 1.380(9)
C73B H73B 0.9500
C74B C75B 1.377(9)
C74B H74B 0.9500
C75B C76B 1.383(9)
C75B H75B 0.9500
C76B H76B 0.9500
C77B H77D 0.9800
C77B H77E 0.9800
C77B H77F 0.9800

loop_
_geom_torsion_atom_site_label_1
_geom_torsion_atom_site_label_2
_geom_torsion_atom_site_label_3
_geom_torsion_atom_site_label_4
_geom_torsion
N3 C1 N1 C2 1.9(6)
C11 C1 N1 C2 -178.2(3)
C1 N1 C2 N2 -1.1(6)
C1 N1 C2 C31 175.8(3)
N1 C2 N2 C3 -1.0(6)
C31 C2 N2 C3 -177.8(4)
C2 N2 C3 N3 2.7(6)
C2 N2 C3 C51 -178.4(3)
N2 C3 N3 C1 -2.1(6)
C51 C3 N3 C1 179.0(3)
N1 C1 N3 C3 -0.4(6)
C11 C1 N3 C3 179.6(4)
N1 C1 C11 C12 -3.5(5)
N3 C1 C11 C12 176.5(4)
N1 C1 C11 C16 176.0(4)
N3 C1 C11 C16 -4.1(6)
C16 C11 C12 C13 0.8(6)
C1 C11 C12 C13 -179.8(4)
C11 C12 C13 C14 -1.2(6)
C12 C13 C14 C15 0.7(6)
C12 C13 C14 C17 -177.9(4)
C13 C14 C15 C16 0.2(6)
C17 C14 C15 C16 178.9(4)
C14 C15 C16 C11 -0.7(6)
C12 C11 C16 C15 0.2(6)
C1 C11 C16 C15 -179.3(4)
C15 C14 C17 C18 -146.9(4)
C13 C14 C17 C18 31.7(6)
C15 C14 C17 C22 32.2(6)
C13 C14 C17 C22 -149.2(4)
C22 C17 C18 C19 0.0(6)
C14 C17 C18 C19 179.2(4)
C17 C18 C19 C20 -0.7(7)
C18 C19 C20 C21 0.5(7)
C18 C19 C20 Br1 -178.8(3)
C19 C20 C21 C22 0.4(7)
Br1 C20 C21 C22 179.7(3)
C20 C21 C22 C17 -1.2(7)
C18 C17 C22 C21 1.0(6)
C14 C17 C22 C21 -178.2(4)
N1 C2 C31 C32 -160.0(4)
N2 C2 C31 C32 17.1(6)
N1 C2 C31 C36 16.7(6)
N2 C2 C31 C36 -166.2(4)
C36 C31 C32 C33 -3.4(6)
C2 C31 C32 C33 173.4(4)
C31 C32 C33 C34 1.8(7)
C32 C33 C34 C35 1.4(6)
C32 C33 C34 C37 -176.6(4)
C33 C34 C35 C36 -3.1(6)
C37 C34 C35 C36 174.9(4)
C34 C35 C36 C31 1.6(6)
C32 C31 C36 C35 1.7(6)
C2 C31 C36 C35 -175.1(4)
C35 C34 C37 C38 145.7(4)
C33 C34 C37 C38 -36.4(6)
C35 C34 C37 C42 -34.7(6)
C33 C34 C37 C42 143.2(4)
C42 C37 C38 C39 1.1(6)
C34 C37 C38 C39 -179.3(4)
C37 C38 C39 C40 0.4(6)
C38 C39 C40 C41 -1.8(6)
C38 C39 C40 Br2 176.9(3)
C39 C40 C41 C42 1.5(6)
Br2 C40 C41 C42 -177.1(3)
C40 C41 C42 C37 0.0(6)
C38 C37 C42 C41 -1.3(6)
C34 C37 C42 C41 179.1(4)
N3 C3 C51 C52 -3.5(6)
N2 C3 C51 C52 177.5(4)
N3 C3 C51 C56 178.6(4)
N2 C3 C51 C56 -0.4(6)
C56 C51 C52 C53 -1.3(6)
C3 C51 C52 C53 -179.3(4)
C51 C52 C53 C54 0.0(6)
C52 C53 C54 C55 0.3(6)
C52 C53 C54 C57 -177.9(4)
C53 C54 C55 C56 0.8(6)
C57 C54 C55 C56 178.9(4)
C54 C55 C56 C51 -2.0(6)
C52 C51 C56 C55 2.3(6)
C3 C51 C56 C55 -179.7(4)
C55 C54 C57 C62 -38.1(6)
C53 C54 C57 C62 140.1(4)
C55 C54 C57 C58 143.5(4)
C53 C54 C57 C58 -38.4(6)
C62 C57 C58 C59 -0.8(6)
C54 C57 C58 C59 177.8(4)
C57 C58 C59 C60 -0.9(7)
C58 C59 C60 C61 2.4(7)
C58 C59 C60 Br3 -176.9(3)
C59 C60 C61 C62 -2.3(6)
Br3 C60 C61 C62 177.0(3)
C60 C61 C62 C57 0.6(7)
C58 C57 C62 C61 0.9(6)
C54 C57 C62 C61 -177.6(4)
C86 C81 C82 C83 0.2(3)
C87 C81 C82 C83 -179.9(3)
C81 C82 C83 C84 0.1(3)
C82 C83 C84 C85 -0.1(7)
C83 C84 C85 C86 -0.2(9)
C82 C81 C86 C85 -0.5(7)
C87 C81 C86 C85 179.6(5)
C84 C85 C86 C81 0.5(9)
C76A C71A C72A C73A 0.0(3)
C77A C71A C72A C73A 180.0(3)
C71A C72A C73A C74A -0.1(3)
C72A C73A C74A C75A 0.2(6)
C73A C74A C75A C76A -0.3(9)
C72A C71A C76A C75A -0.1(7)
C77A C71A C76A C75A 179.9(5)
C74A C75A C76A C71A 0.2(9)
C76B C71B C72B C73B 0.0(3)
C77B C71B C72B C73B 180.0(3)
C71B C72B C73B C74B 0.0(3)
C72B C73B C74B C75B 0.0(6)
C73B C74B C75B C76B 0.0(9)
C72B C71B C76B C75B 0.0(7)
C77B C71B C76B C75B 180.0(5)
C74B C75B C76B C71B 0.0(9)
